data_1563561
loop_
_publ_author_name
'Yang, Tao'
'Sun, Junliang'
'Croft, Mark'
'Nowik, Israel'
'Ignatov, Alexander'
'Cong, Rihong'
'Greenblatt, Martha'

_publ_section_title
;
 Ca4Fe3&#x2212;xMnxO8&#x2212;\dCl2: A new n=3 Ruddlesden--Popper
 oxychloride
;
_journal_issue 6
_journal_name_full 'Journal of Solid State Chemistry'
_journal_page_first 1215
_journal_page_last 1220
_journal_paper_doi 10.1016/j.jssc.2010.03.019
_journal_volume 183
_journal_year 2010
_chemical_formula_sum 'Ca8 Cl4 Fe2.58 Mn3.42 O16'
_chemical_formula_weight 1050.43
_space_group_IT_number 139
_space_group_name_Hall '-I 4 2'
_space_group_name_H-M_alt 'I 4/m m m'
_symmetry_cell_setting tetragonal
_symmetry_space_group_name_H-M 'I 4/m m m'
_atom_sites_solution_hydrogens none
_atom_sites_solution_primary direct
_atom_sites_solution_secondary difmap
_audit_creation_method SHELXL-97
_cell_angle_alpha 90.00
_cell_angle_beta 90.00
_cell_angle_gamma 90.00
_cell_formula_units_Z 1
_cell_length_a 3.7960(5)
_cell_length_b 3.7960(5)
_cell_length_c 30.846(6)
_cell_measurement_reflns_used 3871
_cell_measurement_temperature 293(2)
_cell_measurement_theta_max 35.5870
_cell_measurement_theta_min 3.9485
_cell_volume 444.48(12)
_computing_structure_refinement 'SHELXL-97 (Sheldrick, 1997)'
_computing_structure_solution 'SHELXS-97 (Sheldrick, 1990)'
_diffrn_ambient_temperature 293(2)
_diffrn_measured_fraction_theta_full 0.982
_diffrn_measured_fraction_theta_max 0.982
_diffrn_radiation_monochromator graphite
_diffrn_radiation_source 'fine-focus sealed tube'
_diffrn_radiation_type MoK\a
_diffrn_radiation_wavelength 0.71073
_diffrn_reflns_av_R_equivalents 0.0355
_diffrn_reflns_av_sigmaI/netI 0.0145
_diffrn_reflns_limit_h_max 6
_diffrn_reflns_limit_h_min -6
_diffrn_reflns_limit_k_max 6
_diffrn_reflns_limit_k_min -6
_diffrn_reflns_limit_l_max 49
_diffrn_reflns_limit_l_min -49
_diffrn_reflns_number 8035
_diffrn_reflns_theta_full 35.72
_diffrn_reflns_theta_max 35.72
_diffrn_reflns_theta_min 3.96
_exptl_absorpt_coefficient_mu 7.398
_exptl_absorpt_correction_T_max 0.9003
_exptl_absorpt_correction_T_min 0.5891
_exptl_absorpt_correction_type gaussian
_exptl_absorpt_process_details
;
CrysAlis RED, Oxford Diffraction Ltd.,
Version 1.171.32.15 (release 10-01-2008 CrysAlis171 .NET)
(compiled Jan 10 2008,16:37:18)
Numerical absorption correction based on gaussian integration over
			a multifaceted crystal model
;
_exptl_crystal_density_diffrn 3.924
_exptl_crystal_density_method 'not measured'
_exptl_crystal_F_000 509
_exptl_crystal_size_max 0.08
_exptl_crystal_size_mid 0.07
_exptl_crystal_size_min 0.01
_refine_diff_density_max 1.095
_refine_diff_density_min -2.160
_refine_diff_density_rms 0.222
_refine_ls_extinction_method none
_refine_ls_goodness_of_fit_ref 0.986
_refine_ls_hydrogen_treatment none
_refine_ls_matrix_type full
_refine_ls_number_parameters 36
_refine_ls_number_reflns 372
_refine_ls_number_restraints 14
_refine_ls_restrained_S_all 0.986
_refine_ls_R_factor_all 0.0466
_refine_ls_R_factor_gt 0.0364
_refine_ls_shift/su_max 0.000
_refine_ls_shift/su_mean 0.000
_refine_ls_structure_factor_coef Fsqd
_refine_ls_weighting_details 'calc w=1/[\s^2^(Fo^2^)+(0.0536P)^2^+4.4433P] where P=(Fo^2^+2Fc^2^)/3'
_refine_ls_weighting_scheme calc
_refine_ls_wR_factor_gt 0.0928
_refine_ls_wR_factor_ref 0.0968
_reflns_number_gt 304
_reflns_number_total 372
_reflns_threshold_expression >2sigma(I)
_cod_data_source_file JSSC-2010-183-1215.cif
_cod_data_source_block Ca8Cl4Fe2.58Mn3.42O16
_cod_original_sg_symbol_H-M I4/mmm
_cod_database_code 1563561

loop_
_symmetry_equiv_pos_as_xyz
'x, y, z'
'-x, -y, z'
'-y, x, z'
'y, -x, z'
'x, -y, z'
'-x, y, z'
'-y, -x, z'
'y, x, z'
'x+1/2, y+1/2, z+1/2'
'-x+1/2, -y+1/2, z+1/2'
'-y+1/2, x+1/2, z+1/2'
'y+1/2, -x+1/2, z+1/2'
'x+1/2, -y+1/2, z+1/2'
'-x+1/2, y+1/2, z+1/2'
'-y+1/2, -x+1/2, z+1/2'
'y+1/2, x+1/2, z+1/2'
'-x, -y, -z'
'x, y, -z'
'y, -x, -z'
'-y, x, -z'
'-x, y, -z'
'x, -y, -z'
'y, x, -z'
'-y, -x, -z'
'-x+1/2, -y+1/2, -z+1/2'
'x+1/2, y+1/2, -z+1/2'
'y+1/2, -x+1/2, -z+1/2'
'-y+1/2, x+1/2, -z+1/2'
'-x+1/2, y+1/2, -z+1/2'
'x+1/2, -y+1/2, -z+1/2'
'y+1/2, x+1/2, -z+1/2'
'-y+1/2, -x+1/2, -z+1/2'

loop_
_atom_site_label
_atom_site_type_symbol
_atom_site_fract_x
_atom_site_fract_y
_atom_site_fract_z
_atom_site_U_iso_or_equiv
_atom_site_adp_type
_atom_site_occupancy
_atom_site_symmetry_multiplicity
_atom_site_calc_flag
_atom_site_refinement_flags
_atom_site_disorder_assembly
_atom_site_disorder_group
Mn1 Mn 0.5000 0.5000 0.0000 0.0071(3) Uani 0.57 16 d SP . .
Fe1 Fe 0.5000 0.5000 0.0000 0.0071(3) Uani 0.43 16 d SP . .
Mn2 Mn 0.5000 0.5000 0.87856(3) 0.0095(2) Uani 0.57 8 d SP . .
Fe2 Fe 0.5000 0.5000 0.87856(3) 0.0095(2) Uani 0.43 8 d SP . .
Ca1 Ca 0.0000 0.0000 0.94094(7) 0.0269(4) Uani 1 8 d S . .
Ca2 Ca 0.0000 0.0000 0.17920(5) 0.0155(3) Uani 1 8 d S . .
Cl1 Cl 0.5000 0.5000 0.21653(6) 0.0250(4) Uani 1 8 d S . .
O1A O 0.5000 0.0000 0.0114(5) 0.024(7) Uani 0.21(4) 4 d SPU . .
O1B O 0.593(3) 0.0000 0.0000 0.019(5) Uani 0.29(4) 4 d SPU . .
O2 O 0.078(5) 0.0000 0.4390(2) 0.024(5) Uani 0.25 2 d SP . .
O3 O 0.5000 0.0000 0.13097(15) 0.0264(9) Uani 1 4 d S . .

loop_
_atom_site_aniso_label
_atom_site_aniso_U_11
_atom_site_aniso_U_22
_atom_site_aniso_U_33
_atom_site_aniso_U_23
_atom_site_aniso_U_13
_atom_site_aniso_U_12
Mn1 0.0048(3) 0.0048(3) 0.0117(6) 0.000 0.000 0.000
Fe1 0.0048(3) 0.0048(3) 0.0117(6) 0.000 0.000 0.000
Mn2 0.0075(3) 0.0075(3) 0.0135(4) 0.000 0.000 0.000
Fe2 0.0075(3) 0.0075(3) 0.0135(4) 0.000 0.000 0.000
Ca1 0.0147(4) 0.0147(4) 0.0512(11) 0.000 0.000 0.000
Ca2 0.0118(4) 0.0118(4) 0.0229(6) 0.000 0.000 0.000
Cl1 0.0271(6) 0.0271(6) 0.0209(9) 0.000 0.000 0.000
O1A 0.041(13) 0.014(8) 0.018(8) 0.000 0.000 0.000
O1B 0.007(5) 0.004(5) 0.046(11) 0.000 0.000 0.000
O2 0.022(7) 0.035(10) 0.014(3) 0.000 0.001(3) 0.000
O3 0.0115(16) 0.0054(14) 0.062(3) 0.000 0.000 0.000

loop_
_atom_type_symbol
_atom_type_description
_atom_type_scat_dispersion_real
_atom_type_scat_dispersion_imag
_atom_type_scat_source
O O 0.0106 0.0060 'International Tables Vol C Tables 4.2.6.8 and 6.1.1.4'
Cl Cl 0.1484 0.1585 'International Tables Vol C Tables 4.2.6.8 and 6.1.1.4'
Ca Ca 0.2262 0.3064 'International Tables Vol C Tables 4.2.6.8 and 6.1.1.4'
Fe Fe 0.3463 0.8444 'International Tables Vol C Tables 4.2.6.8 and 6.1.1.4'
Mn Mn 0.3368 0.7283 'International Tables Vol C Tables 4.2.6.8 and 6.1.1.4'

loop_
_geom_angle_atom_site_label_1
_geom_angle_atom_site_label_2
_geom_angle_atom_site_label_3
_geom_angle
_geom_angle_site_symmetry_1
_geom_angle_site_symmetry_3
O2 Mn1 O2 167.4(7) 10_554 28
O2 Mn1 O2 12.6(7) 10_554 12_554
O2 Mn1 O2 180.00(7) 28 12_554
O2 Mn1 O2 180.00(7) 10_554 26
O2 Mn1 O2 12.6(7) 28 26
O2 Mn1 O2 167.4(7) 12_554 26
O2 Mn1 O2 162.2(10) 10_554 25
O2 Mn1 O2 12.6(7) 28 25
O2 Mn1 O2 167.4(7) 12_554 25
O2 Mn1 O2 17.8(10) 26 25
O2 Mn1 O2 167.4(7) 10_554 27
O2 Mn1 O2 17.8(10) 28 27
O2 Mn1 O2 162.2(10) 12_554 27
O2 Mn1 O2 12.6(7) 26 27
O2 Mn1 O2 12.6(7) 25 27
O2 Mn1 O2 12.6(7) 10_554 11_554
O2 Mn1 O2 162.2(10) 28 11_554
O2 Mn1 O2 17.8(10) 12_554 11_554
O2 Mn1 O2 167.4(7) 26 11_554
O2 Mn1 O2 167.4(7) 25 11_554
O2 Mn1 O2 180.00(7) 27 11_554
O2 Mn1 O2 17.8(10) 10_554 9_554
O2 Mn1 O2 167.4(7) 28 9_554
O2 Mn1 O2 12.6(7) 12_554 9_554
O2 Mn1 O2 162.2(10) 26 9_554
O2 Mn1 O2 180.00(7) 25 9_554
O2 Mn1 O2 167.4(7) 27 9_554
O2 Mn1 O2 12.6(7) 11_554 9_554
O2 Mn1 O1B 81.2(5) 10_554 19_565
O2 Mn1 O1B 91.61(11) 28 19_565
O2 Mn1 O1B 88.39(11) 12_554 19_565
O2 Mn1 O1B 98.8(5) 26 19_565
O2 Mn1 O1B 81.2(5) 25 19_565
O2 Mn1 O1B 88.39(11) 27 19_565
O2 Mn1 O1B 91.61(11) 11_554 19_565
O2 Mn1 O1B 98.8(5) 9_554 19_565
O2 Mn1 O1B 98.8(5) 10_554 3_655
O2 Mn1 O1B 88.39(11) 28 3_655
O2 Mn1 O1B 91.61(11) 12_554 3_655
O2 Mn1 O1B 81.2(5) 26 3_655
O2 Mn1 O1B 98.8(5) 25 3_655
O2 Mn1 O1B 91.61(11) 27 3_655
O2 Mn1 O1B 88.39(11) 11_554 3_655
O2 Mn1 O1B 81.2(5) 9_554 3_655
O1B Mn1 O1B 180.0 19_565 3_655
O2 Mn1 O1B 88.39(11) 10_554 17_655
O2 Mn1 O1B 98.8(5) 28 17_655
O2 Mn1 O1B 81.2(5) 12_554 17_655
O2 Mn1 O1B 91.61(11) 26 17_655
O2 Mn1 O1B 88.39(11) 25 17_655
O2 Mn1 O1B 81.2(5) 27 17_655
O2 Mn1 O1B 98.8(5) 11_554 17_655
O2 Mn1 O1B 91.61(11) 9_554 17_655
O1B Mn1 O1B 69.0(7) 19_565 17_655
O1B Mn1 O1B 111.0(7) 3_655 17_655
O2 Mn1 O1B 91.61(11) 10_554 1_565
O2 Mn1 O1B 81.2(5) 28 1_565
O2 Mn1 O1B 98.8(5) 12_554 1_565
O2 Mn1 O1B 88.39(11) 26 1_565
O2 Mn1 O1B 91.61(11) 25 1_565
O2 Mn1 O1B 98.8(5) 27 1_565
O2 Mn1 O1B 81.2(5) 11_554 1_565
O2 Mn1 O1B 88.39(11) 9_554 1_565
O1B Mn1 O1B 111.0(7) 19_565 1_565
O1B Mn1 O1B 69.0(7) 3_655 1_565
O1B Mn1 O1B 180.000(1) 17_655 1_565
O2 Fe1 O2 167.4(7) 10_554 28
O2 Fe1 O2 12.6(7) 10_554 12_554
O2 Fe1 O2 180.00(7) 28 12_554
O2 Fe1 O2 180.00(7) 10_554 26
O2 Fe1 O2 12.6(7) 28 26
O2 Fe1 O2 167.4(7) 12_554 26
O2 Fe1 O2 162.2(10) 10_554 25
O2 Fe1 O2 12.6(7) 28 25
O2 Fe1 O2 167.4(7) 12_554 25
O2 Fe1 O2 17.8(10) 26 25
O2 Fe1 O2 167.4(7) 10_554 27
O2 Fe1 O2 17.8(10) 28 27
O2 Fe1 O2 162.2(10) 12_554 27
O2 Fe1 O2 12.6(7) 26 27
O2 Fe1 O2 12.6(7) 25 27
O2 Fe1 O2 12.6(7) 10_554 11_554
O2 Fe1 O2 162.2(10) 28 11_554
O2 Fe1 O2 17.8(10) 12_554 11_554
O2 Fe1 O2 167.4(7) 26 11_554
O2 Fe1 O2 167.4(7) 25 11_554
O2 Fe1 O2 180.00(7) 27 11_554
O2 Fe1 O2 17.8(10) 10_554 9_554
O2 Fe1 O2 167.4(7) 28 9_554
O2 Fe1 O2 12.6(7) 12_554 9_554
O2 Fe1 O2 162.2(10) 26 9_554
O2 Fe1 O2 180.00(7) 25 9_554
O2 Fe1 O2 167.4(7) 27 9_554
O2 Fe1 O2 12.6(7) 11_554 9_554
O2 Fe1 O1B 81.2(5) 10_554 19_565
O2 Fe1 O1B 91.61(11) 28 19_565
O2 Fe1 O1B 88.39(11) 12_554 19_565
O2 Fe1 O1B 98.8(5) 26 19_565
O2 Fe1 O1B 81.2(5) 25 19_565
O2 Fe1 O1B 88.39(11) 27 19_565
O2 Fe1 O1B 91.61(11) 11_554 19_565
O2 Fe1 O1B 98.8(5) 9_554 19_565
O2 Fe1 O1B 98.8(5) 10_554 3_655
O2 Fe1 O1B 88.39(11) 28 3_655
O2 Fe1 O1B 91.61(11) 12_554 3_655
O2 Fe1 O1B 81.2(5) 26 3_655
O2 Fe1 O1B 98.8(5) 25 3_655
O2 Fe1 O1B 91.61(11) 27 3_655
O2 Fe1 O1B 88.39(11) 11_554 3_655
O2 Fe1 O1B 81.2(5) 9_554 3_655
O1B Fe1 O1B 180.0 19_565 3_655
O2 Fe1 O1B 88.39(11) 10_554 17_655
O2 Fe1 O1B 98.8(5) 28 17_655
O2 Fe1 O1B 81.2(5) 12_554 17_655
O2 Fe1 O1B 91.61(11) 26 17_655
O2 Fe1 O1B 88.39(11) 25 17_655
O2 Fe1 O1B 81.2(5) 27 17_655
O2 Fe1 O1B 98.8(5) 11_554 17_655
O2 Fe1 O1B 91.61(11) 9_554 17_655
O1B Fe1 O1B 69.0(7) 19_565 17_655
O1B Fe1 O1B 111.0(7) 3_655 17_655
O2 Fe1 O1B 91.61(11) 10_554 1_565
O2 Fe1 O1B 81.2(5) 28 1_565
O2 Fe1 O1B 98.8(5) 12_554 1_565
O2 Fe1 O1B 88.39(11) 26 1_565
O2 Fe1 O1B 91.61(11) 25 1_565
O2 Fe1 O1B 98.8(5) 27 1_565
O2 Fe1 O1B 81.2(5) 11_554 1_565
O2 Fe1 O1B 88.39(11) 9_554 1_565
O1B Fe1 O1B 111.0(7) 19_565 1_565
O1B Fe1 O1B 69.0(7) 3_655 1_565
O1B Fe1 O1B 180.000(1) 17_655 1_565
O2 Mn2 O2 12.7(7) 11 9
O2 Mn2 O2 12.7(7) 11 10
O2 Mn2 O2 18.0(10) 9 10
O2 Mn2 O2 18.0(10) 11 12
O2 Mn2 O2 12.7(7) 9 12
O2 Mn2 O2 12.7(7) 10 12
O2 Mn2 O3 98.70(14) 11 19_566
O2 Mn2 O3 107.8(6) 9 19_566
O2 Mn2 O3 89.8(5) 10 19_566
O2 Mn2 O3 98.70(14) 12 19_566
O2 Mn2 O3 107.8(5) 11 17_656
O2 Mn2 O3 98.70(14) 9 17_656
O2 Mn2 O3 98.70(14) 10 17_656
O2 Mn2 O3 89.8(5) 12 17_656
O3 Mn2 O3 88.66(4) 19_566 17_656
O2 Mn2 O3 98.70(14) 11 19_666
O2 Mn2 O3 89.8(5) 9 19_666
O2 Mn2 O3 107.8(6) 10 19_666
O2 Mn2 O3 98.70(14) 12 19_666
O3 Mn2 O3 162.4(3) 19_566 19_666
O3 Mn2 O3 88.66(4) 17_656 19_666
O2 Mn2 O3 89.8(5) 11 17_666
O2 Mn2 O3 98.70(14) 9 17_666
O2 Mn2 O3 98.70(14) 10 17_666
O2 Mn2 O3 107.8(5) 12 17_666
O3 Mn2 O3 88.66(4) 19_566 17_666
O3 Mn2 O3 162.4(3) 17_656 17_666
O3 Mn2 O3 88.66(4) 19_666 17_666
O2 Mn2 Ca2 129.7(4) 11 17_556
O2 Mn2 Ca2 129.7(4) 9 17_556
O2 Mn2 Ca2 117.0(4) 10 17_556
O2 Mn2 Ca2 117.0(4) 12 17_556
O3 Mn2 Ca2 48.17(9) 19_566 17_556
O3 Mn2 Ca2 48.17(9) 17_656 17_556
O3 Mn2 Ca2 119.83(11) 19_666 17_556
O3 Mn2 Ca2 119.83(11) 17_666 17_556
O2 Mn2 Ca2 117.0(4) 11 17_666
O2 Mn2 Ca2 117.0(4) 9 17_666
O2 Mn2 Ca2 129.7(4) 10 17_666
O2 Mn2 Ca2 129.7(4) 12 17_666
O3 Mn2 Ca2 119.83(11) 19_566 17_666
O3 Mn2 Ca2 119.83(11) 17_656 17_666
O3 Mn2 Ca2 48.17(9) 19_666 17_666
O3 Mn2 Ca2 48.17(9) 17_666 17_666
Ca2 Mn2 Ca2 112.85(6) 17_556 17_666
O2 Mn2 Ca2 117.0(4) 11 17_566
O2 Mn2 Ca2 129.7(3) 9 17_566
O2 Mn2 Ca2 117.0(4) 10 17_566
O2 Mn2 Ca2 129.7(3) 12 17_566
O3 Mn2 Ca2 48.17(9) 19_566 17_566
O3 Mn2 Ca2 119.83(11) 17_656 17_566
O3 Mn2 Ca2 119.83(11) 19_666 17_566
O3 Mn2 Ca2 48.17(9) 17_666 17_566
Ca2 Mn2 Ca2 72.19(3) 17_556 17_566
Ca2 Mn2 Ca2 72.19(3) 17_666 17_566
O2 Mn2 Ca2 129.7(3) 11 17_656
O2 Mn2 Ca2 117.0(4) 9 17_656
O2 Mn2 Ca2 129.7(3) 10 17_656
O2 Mn2 Ca2 117.0(4) 12 17_656
O3 Mn2 Ca2 119.83(11) 19_566 17_656
O3 Mn2 Ca2 48.17(9) 17_656 17_656
O3 Mn2 Ca2 48.17(9) 19_666 17_656
O3 Mn2 Ca2 119.83(11) 17_666 17_656
Ca2 Mn2 Ca2 72.19(3) 17_556 17_656
Ca2 Mn2 Ca2 72.19(3) 17_666 17_656
Ca2 Mn2 Ca2 112.85(6) 17_566 17_656
O1B Ca1 O1B 54.5(3) 19_566 17_656
O1B Ca1 O1B 54.5(3) 19_566 1_456
O1B Ca1 O1B 80.7(5) 17_656 1_456
O1B Ca1 O1B 80.7(5) 19_566 3_546
O1B Ca1 O1B 54.5(3) 17_656 3_546
O1B Ca1 O1B 54.5(3) 1_456 3_546
O1B Ca1 O1A 11.9(4) 19_566 19_566
O1B Ca1 O1A 62.2(2) 17_656 19_566
O1B Ca1 O1A 62.2(2) 1_456 19_566
O1B Ca1 O1A 92.6(4) 3_546 19_566
O1B Ca1 O1A 62.2(2) 19_566 17_656
O1B Ca1 O1A 11.9(4) 17_656 17_656
O1B Ca1 O1A 92.6(4) 1_456 17_656
O1B Ca1 O1A 62.2(2) 3_546 17_656
O1A Ca1 O1A 68.0(3) 19_566 17_656
O1B Ca1 O1A 92.6(4) 19_566 19_556
O1B Ca1 O1A 62.2(2) 17_656 19_556
O1B Ca1 O1A 62.2(2) 1_456 19_556
O1B Ca1 O1A 11.9(4) 3_546 19_556
O1A Ca1 O1A 104.5(6) 19_566 19_556
O1A Ca1 O1A 68.0(3) 17_656 19_556
O1B Ca1 O1A 62.2(2) 19_566 17_556
O1B Ca1 O1A 92.6(4) 17_656 17_556
O1B Ca1 O1A 11.9(4) 1_456 17_556
O1B Ca1 O1A 62.2(2) 3_546 17_556
O1A Ca1 O1A 68.0(3) 19_566 17_556
O1A Ca1 O1A 104.5(6) 17_656 17_556
O1A Ca1 O1A 68.0(3) 19_556 17_556
O1B Ca1 O2 120.8(3) 19_566 9_445
O1B Ca1 O2 115.8(3) 17_656 9_445
O1B Ca1 O2 66.5(3) 1_456 9_445
O1B Ca1 O2 61.6(3) 3_546 9_445
O1A Ca1 O2 128.2(3) 19_566 9_445
O1A Ca1 O2 121.6(3) 17_656 9_445
O1A Ca1 O2 53.9(3) 19_556 9_445
O1A Ca1 O2 60.3(3) 17_556 9_445
O1B Ca1 O2 115.8(3) 19_566 11_445
O1B Ca1 O2 120.8(3) 17_656 11_445
O1B Ca1 O2 61.6(3) 1_456 11_445
O1B Ca1 O2 66.5(3) 3_546 11_445
O1A Ca1 O2 121.6(3) 19_566 11_445
O1A Ca1 O2 128.2(3) 17_656 11_445
O1A Ca1 O2 60.3(3) 19_556 11_445
O1A Ca1 O2 53.9(3) 17_556 11_445
O2 Ca1 O2 9.6(6) 9_445 11_445
O1B Ca1 O2 66.5(3) 19_566 12
O1B Ca1 O2 61.6(3) 17_656 12
O1B Ca1 O2 120.8(3) 1_456 12
O1B Ca1 O2 115.8(3) 3_546 12
O1A Ca1 O2 60.3(3) 19_566 12
O1A Ca1 O2 53.9(3) 17_656 12
O1A Ca1 O2 121.6(3) 19_556 12
O1A Ca1 O2 128.2(3) 17_556 12
O2 Ca1 O2 170.0(6) 9_445 12
O2 Ca1 O2 177.3(4) 11_445 12
O1B Ca1 O2 61.6(3) 19_566 10
O1B Ca1 O2 66.5(3) 17_656 10
O1B Ca1 O2 115.8(3) 1_456 10
O1B Ca1 O2 120.8(3) 3_546 10
O1A Ca1 O2 53.9(3) 19_566 10
O1A Ca1 O2 60.3(3) 17_656 10
O1A Ca1 O2 128.2(3) 19_556 10
O1A Ca1 O2 121.6(3) 17_556 10
O2 Ca1 O2 177.3(4) 9_445 10
O2 Ca1 O2 170.0(6) 11_445 10
O2 Ca1 O2 9.6(6) 12 10
O3 Ca2 O3 67.63(10) 3_545 1_455
O3 Ca2 O3 103.82(18) 3_545 3
O3 Ca2 O3 67.63(10) 1_455 3
O3 Ca2 O3 67.63(10) 3_545 .
O3 Ca2 O3 103.82(18) 1_455 .
O3 Ca2 O3 67.63(10) 3 .
O3 Ca2 Cl1 138.99(3) 3_545 .
O3 Ca2 Cl1 138.99(3) 1_455 .
O3 Ca2 Cl1 74.44(7) 3 .
O3 Ca2 Cl1 74.44(7) . .
O3 Ca2 Cl1 74.44(7) 3_545 1_445
O3 Ca2 Cl1 74.44(7) 1_455 1_445
O3 Ca2 Cl1 138.99(3) 3 1_445
O3 Ca2 Cl1 138.99(3) . 1_445
Cl1 Ca2 Cl1 133.57(9) . 1_445
O3 Ca2 Cl1 138.99(3) 3_545 1_455
O3 Ca2 Cl1 74.44(7) 1_455 1_455
O3 Ca2 Cl1 74.44(7) 3 1_455
O3 Ca2 Cl1 138.99(3) . 1_455
Cl1 Ca2 Cl1 81.06(3) . 1_455
Cl1 Ca2 Cl1 81.06(3) 1_445 1_455
O3 Ca2 Cl1 74.44(7) 3_545 1_545
O3 Ca2 Cl1 138.99(3) 1_455 1_545
O3 Ca2 Cl1 138.99(3) 3 1_545
O3 Ca2 Cl1 74.44(7) . 1_545
Cl1 Ca2 Cl1 81.06(3) . 1_545
Cl1 Ca2 Cl1 81.06(3) 1_445 1_545
Cl1 Ca2 Cl1 133.57(9) 1_455 1_545
O3 Ca2 Cl1 128.09(9) 3_545 25
O3 Ca2 Cl1 128.09(9) 1_455 25
O3 Ca2 Cl1 128.09(9) 3 25
O3 Ca2 Cl1 128.09(9) . 25
Cl1 Ca2 Cl1 66.78(4) . 25
Cl1 Ca2 Cl1 66.78(4) 1_445 25
Cl1 Ca2 Cl1 66.78(4) 1_455 25
Cl1 Ca2 Cl1 66.78(4) 1_545 25
O3 Ca2 Mn2 36.406(16) 3_545 17_556
O3 Ca2 Mn2 36.406(16) 1_455 17_556
O3 Ca2 Mn2 97.04(8) 3 17_556
O3 Ca2 Mn2 97.04(8) . 17_556
Cl1 Ca2 Mn2 169.64(6) . 17_556
Cl1 Ca2 Mn2 56.79(4) 1_445 17_556
Cl1 Ca2 Mn2 102.59(2) 1_455 17_556
Cl1 Ca2 Mn2 102.59(2) 1_545 17_556
Cl1 Ca2 Mn2 123.58(3) 25 17_556
O3 Ca2 Fe2 36.406(16) 3_545 17_556
O3 Ca2 Fe2 36.406(16) 1_455 17_556
O3 Ca2 Fe2 97.04(8) 3 17_556
O3 Ca2 Fe2 97.04(8) . 17_556
Cl1 Ca2 Fe2 169.64(6) . 17_556
Cl1 Ca2 Fe2 56.79(4) 1_445 17_556
Cl1 Ca2 Fe2 102.59(2) 1_455 17_556
Cl1 Ca2 Fe2 102.59(2) 1_545 17_556
Cl1 Ca2 Fe2 123.58(3) 25 17_556
Mn2 Ca2 Fe2 0.00(3) 17_556 17_556
O3 Ca2 Fe2 97.04(8) 3_545 17_666
O3 Ca2 Fe2 97.04(8) 1_455 17_666
O3 Ca2 Fe2 36.406(16) 3 17_666
O3 Ca2 Fe2 36.406(16) . 17_666
Cl1 Ca2 Fe2 56.79(4) . 17_666
Cl1 Ca2 Fe2 169.64(6) 1_445 17_666
Cl1 Ca2 Fe2 102.59(2) 1_455 17_666
Cl1 Ca2 Fe2 102.59(2) 1_545 17_666
Cl1 Ca2 Fe2 123.58(3) 25 17_666
Mn2 Ca2 Fe2 112.85(6) 17_556 17_666
Fe2 Ca2 Fe2 112.85(6) 17_556 17_666
Ca2 Cl1 Ca2 133.57(9) . 1_665
Ca2 Cl1 Ca2 81.06(3) . 1_655
Ca2 Cl1 Ca2 81.06(3) 1_665 1_655
Ca2 Cl1 Ca2 81.06(3) . 1_565
Ca2 Cl1 Ca2 81.06(3) 1_665 1_565
Ca2 Cl1 Ca2 133.57(9) 1_655 1_565
Ca2 Cl1 Ca2 113.22(4) . 25
Ca2 Cl1 Ca2 113.22(4) 1_665 25
Ca2 Cl1 Ca2 113.22(4) 1_655 25
Ca2 Cl1 Ca2 113.22(4) 1_565 25
O1B O1A O1B 90(3) 17_655 .
O1B O1A O1A 44.9(16) 17_655 17_655
O1B O1A O1A 44.9(16) . 17_655
O1B O1A Fe1 82.6(5) 17_655 1_545
O1B O1A Fe1 82.6(5) . 1_545
O1A O1A Fe1 79.5(4) 17_655 1_545
O1B O1A Mn1 82.6(5) 17_655 1_545
O1B O1A Mn1 82.6(5) . 1_545
O1A O1A Mn1 79.5(4) 17_655 1_545
Fe1 O1A Mn1 0.0 1_545 1_545
O1B O1A Mn1 82.6(5) 17_655 .
O1B O1A Mn1 82.6(5) . .
O1A O1A Mn1 79.5(4) 17_655 .
Fe1 O1A Mn1 159.0(9) 1_545 .
Mn1 O1A Mn1 159.0(9) 1_545 .
O1B O1A Fe1 82.6(5) 17_655 .
O1B O1A Fe1 82.6(5) . .
O1A O1A Fe1 79.5(4) 17_655 .
Fe1 O1A Fe1 159.0(9) 1_545 .
Mn1 O1A Fe1 159.0(9) 1_545 .
Mn1 O1A Fe1 0.0 . .
O1B O1A Ca1 172.7(18) 17_655 17_656
O1B O1A Ca1 82.8(14) . 17_656
O1A O1A Ca1 127.7(3) 17_655 17_656
Fe1 O1A Ca1 96.4(2) 1_545 17_656
Mn1 O1A Ca1 96.4(2) 1_545 17_656
Mn1 O1A Ca1 96.4(2) . 17_656
Fe1 O1A Ca1 96.4(2) . 17_656
O1B O1A Ca1 82.8(14) 17_655 17_556
O1B O1A Ca1 172.7(18) . 17_556
O1A O1A Ca1 127.7(3) 17_655 17_556
Fe1 O1A Ca1 96.4(2) 1_545 17_556
Mn1 O1A Ca1 96.4(2) 1_545 17_556
Mn1 O1A Ca1 96.4(2) . 17_556
Fe1 O1A Ca1 96.4(2) . 17_556
Ca1 O1A Ca1 104.5(6) 17_656 17_556
O1B O1A Ca1 3.8(14) 17_655 1_554
O1B O1A Ca1 86.1(18) . 1_554
O1A O1A Ca1 41.1(2) 17_655 1_554
Fe1 O1A Ca1 82.1(4) 1_545 1_554
Mn1 O1A Ca1 82.1(4) 1_545 1_554
Mn1 O1A Ca1 82.1(4) . 1_554
Fe1 O1A Ca1 82.1(4) . 1_554
Ca1 O1A Ca1 168.9(5) 17_656 1_554
Ca1 O1A Ca1 86.62(11) 17_556 1_554
O1B O1A Ca1 86.1(18) 17_655 1_654
O1B O1A Ca1 3.8(14) . 1_654
O1A O1A Ca1 41.1(2) 17_655 1_654
Fe1 O1A Ca1 82.1(4) 1_545 1_654
Mn1 O1A Ca1 82.1(4) 1_545 1_654
Mn1 O1A Ca1 82.1(4) . 1_654
Fe1 O1A Ca1 82.1(4) . 1_654
Ca1 O1A Ca1 86.62(11) 17_656 1_654
Ca1 O1A Ca1 168.9(5) 17_556 1_654
Ca1 O1A Ca1 82.2(4) 1_554 1_654
O1A O1B O1A 90(3) 17_655 .
O1A O1B O1B 45.1(16) 17_655 17_655
O1A O1B O1B 45.1(16) . 17_655
O1A O1B Fe1 82.6(4) 17_655 1_545
O1A O1B Fe1 82.6(4) . 1_545
O1B O1B Fe1 79.5(4) 17_655 1_545
O1A O1B Mn1 82.6(4) 17_655 1_545
O1A O1B Mn1 82.6(4) . 1_545
O1B O1B Mn1 79.5(4) 17_655 1_545
Fe1 O1B Mn1 0.0 1_545 1_545
O1A O1B Fe1 82.6(4) 17_655 .
O1A O1B Fe1 82.6(4) . .
O1B O1B Fe1 79.5(4) 17_655 .
Fe1 O1B Fe1 159.0(7) 1_545 .
Mn1 O1B Fe1 159.0(7) 1_545 .
O1A O1B Mn1 82.6(4) 17_655 .
O1A O1B Mn1 82.6(4) . .
O1B O1B Mn1 79.5(4) 17_655 .
Fe1 O1B Mn1 159.0(7) 1_545 .
Mn1 O1B Mn1 159.0(7) 1_545 .
Fe1 O1B Mn1 0.0 . .
O1A O1B Ca1 175.4(17) 17_655 17_656
O1A O1B Ca1 85.3(15) . 17_656
O1B O1B Ca1 130.3(2) 17_655 17_656
Fe1 O1B Ca1 96.8(2) 1_545 17_656
Mn1 O1B Ca1 96.8(2) 1_545 17_656
Fe1 O1B Ca1 96.8(2) . 17_656
Mn1 O1B Ca1 96.8(2) . 17_656
O1A O1B Ca1 85.3(15) 17_655 1_654
O1A O1B Ca1 175.4(17) . 1_654
O1B O1B Ca1 130.3(2) 17_655 1_654
Fe1 O1B Ca1 96.8(2) 1_545 1_654
Mn1 O1B Ca1 96.8(2) 1_545 1_654
Fe1 O1B Ca1 96.8(2) . 1_654
Mn1 O1B Ca1 96.8(2) . 1_654
Ca1 O1B Ca1 99.3(4) 17_656 1_654
O1A O1B Ca1 6.1(15) 17_655 1_554
O1A O1B Ca1 84.1(17) . 1_554
O1B O1B Ca1 39.00(15) 17_655 1_554
Fe1 O1B Ca1 81.9(3) 1_545 1_554
Mn1 O1B Ca1 81.9(3) 1_545 1_554
Fe1 O1B Ca1 81.9(3) . 1_554
Mn1 O1B Ca1 81.9(3) . 1_554
Ca1 O1B Ca1 169.3(4) 17_656 1_554
Ca1 O1B Ca1 91.33(10) 1_654 1_554
O1A O1B Ca1 84.1(17) 17_655 17_556
O1A O1B Ca1 6.1(15) . 17_556
O1B O1B Ca1 39.00(15) 17_655 17_556
Fe1 O1B Ca1 81.9(3) 1_545 17_556
Mn1 O1B Ca1 81.9(3) 1_545 17_556
Fe1 O1B Ca1 81.9(3) . 17_556
Mn1 O1B Ca1 81.9(3) . 17_556
Ca1 O1B Ca1 91.33(10) 17_656 17_556
Ca1 O1B Ca1 169.3(4) 1_654 17_556
Ca1 O1B Ca1 78.0(3) 1_554 17_556
O2 O2 Fe2 81.0(5) 2 9_444
O2 O2 Mn2 81.0(5) 2 9_444
Fe2 O2 Mn2 0.0 9_444 9_444
O2 O2 Mn1 81.1(5) 2 9_445
Fe2 O2 Mn1 162.1(10) 9_444 9_445
Mn2 O2 Mn1 162.1(10) 9_444 9_445
O2 O2 Fe1 81.1(5) 2 9_445
Fe2 O2 Fe1 162.1(10) 9_444 9_445
Mn2 O2 Fe1 162.1(10) 9_444 9_445
Mn1 O2 Fe1 0.0 9_445 9_445
O2 O2 Ca1 130.2(3) 2 9_554
Fe2 O2 Ca1 97.1(4) 9_444 9_554
Mn2 O2 Ca1 97.1(4) 9_444 9_554
Mn1 O2 Ca1 94.4(4) 9_445 9_554
Fe1 O2 Ca1 94.4(4) 9_445 9_554
O2 O2 Ca1 130.2(3) 2 9_544
Fe2 O2 Ca1 97.1(4) 9_444 9_544
Mn2 O2 Ca1 97.1(4) 9_444 9_544
Mn1 O2 Ca1 94.4(4) 9_445 9_544
Fe1 O2 Ca1 94.4(4) 9_445 9_544
Ca1 O2 Ca1 99.6(6) 9_554 9_544
O2 O2 Ca1 40.9(2) 2 9_444
Fe2 O2 Ca1 84.4(4) 9_444 9_444
Mn2 O2 Ca1 84.4(4) 9_444 9_444
Mn1 O2 Ca1 82.1(4) 9_445 9_444
Fe1 O2 Ca1 82.1(4) 9_445 9_444
Ca1 O2 Ca1 170.7(5) 9_554 9_444
Ca1 O2 Ca1 89.28(8) 9_544 9_444
O2 O2 Ca1 40.9(2) 2 9_454
Fe2 O2 Ca1 84.4(4) 9_444 9_454
Mn2 O2 Ca1 84.4(4) 9_444 9_454
Mn1 O2 Ca1 82.1(4) 9_445 9_454
Fe1 O2 Ca1 82.1(4) 9_445 9_454
Ca1 O2 Ca1 89.28(8) 9_554 9_454
Ca1 O2 Ca1 170.7(5) 9_544 9_454
Ca1 O2 Ca1 81.7(4) 9_444 9_454
Fe2 O3 Mn2 0.00(6) 17_656 17_656
Fe2 O3 Fe2 162.4(3) 17_656 17_666
Mn2 O3 Fe2 162.4(3) 17_656 17_666
Fe2 O3 Mn2 162.4(3) 17_656 17_666
Mn2 O3 Mn2 162.4(3) 17_656 17_666
Fe2 O3 Mn2 0.00(6) 17_666 17_666
Fe2 O3 Ca2 95.42(8) 17_656 1_655
Mn2 O3 Ca2 95.42(8) 17_656 1_655
Fe2 O3 Ca2 95.42(8) 17_666 1_655
Mn2 O3 Ca2 95.42(8) 17_666 1_655
Fe2 O3 Ca2 95.42(8) 17_656 .
Mn2 O3 Ca2 95.42(8) 17_656 .
Fe2 O3 Ca2 95.42(8) 17_666 .
Mn2 O3 Ca2 95.42(8) 17_666 .
Ca2 O3 Ca2 103.82(18) 1_655 .
Fe2 O3 Ca1 83.32(11) 17_656 17_556
Mn2 O3 Ca1 83.32(11) 17_656 17_556
Fe2 O3 Ca1 83.32(11) 17_666 17_556
Mn2 O3 Ca1 83.32(11) 17_666 17_556
Ca2 O3 Ca1 168.64(15) 1_655 17_556
Ca2 O3 Ca1 87.54(5) . 17_556
Fe2 O3 Ca1 83.32(11) 17_656 17_656
Mn2 O3 Ca1 83.32(11) 17_656 17_656
Fe2 O3 Ca1 83.32(11) 17_666 17_656
Mn2 O3 Ca1 83.32(11) 17_666 17_656
Ca2 O3 Ca1 87.54(5) 1_655 17_656
Ca2 O3 Ca1 168.64(15) . 17_656
Ca1 O3 Ca1 81.10(13) 17_556 17_656

loop_
_geom_bond_atom_site_label_1
_geom_bond_atom_site_label_2
_geom_bond_distance
_geom_bond_site_symmetry_2
Mn1 O2 1.904(8) 10_554
Mn1 O2 1.904(8) 28
Mn1 O2 1.904(8) 12_554
Mn1 O2 1.904(8) 26
Mn1 O2 1.904(8) 25
Mn1 O2 1.904(8) 27
Mn1 O2 1.904(8) 11_554
Mn1 O2 1.904(8) 9_554
Mn1 O1B 1.930(2) 19_565
Mn1 O1B 1.930(2) 3_655
Mn1 O1B 1.930(2) 17_655
Mn1 O1B 1.930(2) 1_565
Fe1 O2 1.904(8) 10_554
Fe1 O2 1.904(8) 28
Fe1 O2 1.904(8) 12_554
Fe1 O2 1.904(8) 26
Fe1 O2 1.904(8) 25
Fe1 O2 1.904(8) 27
Fe1 O2 1.904(8) 11_554
Fe1 O2 1.904(8) 9_554
Fe1 O1B 1.930(2) 19_565
Fe1 O1B 1.930(2) 3_655
Fe1 O1B 1.930(2) 17_655
Fe1 O1B 1.930(2) 1_565
Mn2 O2 1.888(8) 11
Mn2 O2 1.888(8) 9
Mn2 O2 1.888(8) 10
Mn2 O2 1.888(8) 12
Mn2 O3 1.9207(8) 19_566
Mn2 O3 1.9207(8) 17_656
Mn2 O3 1.9207(8) 19_666
Mn2 O3 1.9207(8) 17_666
Mn2 Ca2 3.2217(11) 17_556
Mn2 Ca2 3.2217(11) 17_666
Mn2 Ca2 3.2217(11) 17_566
Mn2 Ca2 3.2217(11) 17_656
Ca1 O1B 2.390(8) 19_566
Ca1 O1B 2.390(8) 17_656
Ca1 O1B 2.390(8) 1_456
Ca1 O1B 2.390(8) 3_546
Ca1 O1A 2.400(9) 19_566
Ca1 O1A 2.400(9) 17_656
Ca1 O1A 2.400(9) 19_556
Ca1 O1A 2.400(9) 17_556
Ca1 O2 2.485(12) 9_445
Ca1 O2 2.485(12) 11_445
Ca1 O2 2.485(12) 12
Ca1 O2 2.485(12) 10
Ca2 O3 2.412(3) 3_545
Ca2 O3 2.412(3) 1_455
Ca2 O3 2.412(3) 3
Ca2 O3 2.412(3) .
Ca2 Cl1 2.9207(10) .
Ca2 Cl1 2.9207(10) 1_445
Ca2 Cl1 2.9207(10) 1_455
Ca2 Cl1 2.9207(10) 1_545
Ca2 Cl1 3.216(2) 25
Ca2 Mn2 3.2217(11) 17_556
Ca2 Fe2 3.2217(11) 17_556
Ca2 Fe2 3.2217(11) 17_666
Cl1 Ca2 2.9207(10) 1_665
Cl1 Ca2 2.9207(10) 1_655
Cl1 Ca2 2.9207(10) 1_565
Cl1 Ca2 3.216(2) 25
O1A O1B 0.498(14) 17_655
O1A O1B 0.498(14) .
O1A O1A 0.70(3) 17_655
O1A Fe1 1.930(3) 1_545
O1A Mn1 1.930(3) 1_545
O1A Ca1 2.400(9) 17_656
O1A Ca1 2.400(9) 17_556
O1A Ca1 2.886(12) 1_554
O1A Ca1 2.886(12) 1_654
O1B O1A 0.498(14) 17_655
O1B O1B 0.70(2) 17_655
O1B Fe1 1.930(2) 1_545
O1B Mn1 1.930(2) 1_545
O1B Ca1 2.390(8) 17_656
O1B Ca1 2.390(8) 1_654
O1B Ca1 2.895(10) 1_554
O1B Ca1 2.895(10) 17_556
O2 O2 0.59(3) 2
O2 Fe2 1.888(8) 9_444
O2 Mn2 1.888(8) 9_444
O2 Mn1 1.904(8) 9_445
O2 Fe1 1.904(8) 9_445
O2 Ca1 2.485(11) 9_554
O2 Ca1 2.485(11) 9_544
O2 Ca1 2.901(13) 9_444
O2 Ca1 2.901(13) 9_454
O3 Fe2 1.9207(8) 17_656
O3 Mn2 1.9207(8) 17_656
O3 Fe2 1.9207(8) 17_666
O3 Mn2 1.9207(8) 17_666
O3 Ca2 2.412(3) 1_655
O3 Ca1 2.920(4) 17_556
O3 Ca1 2.920(4) 17_656
